data_4503080
loop_
_publ_author_name
'Konarev, Dmitri V.'
'Khasanov, Salavat S.'
'Kovalevsky, Andrey Yu.'
'Lopatin, Dmitri V.'
'Rodaev, Vyacheslav V.'
'Saito, Gunzi'
'N\'afr\'adi, B\'alint'
'Forr\'o, L\'aszl\'o'
'Lyubovskaya, Rimma N.'

_publ_section_title
;
 Supramolecular Approach to the Synthesis of [60]Fullerene&#x2212;Metal
 Dithiocarbamate Complexes, {(MII(R2dtc)2)x&#x00B7;L}&#x00B7;C60(M = Zn,
 Cd, Hg, Fe, and Mn;x= 1 and 2). The Study of Magnetic Properties and
 Photoconductivity
;
_journal_issue 4
_journal_name_full 'Crystal Growth &amp; Design'
_journal_page_first 1161
_journal_paper_doi 10.1021/cg0702481
_journal_volume 8
_journal_year 2008
_chemical_formula_moiety '[(Cd(S2CNEt2)2)2xDABCO]x(DABCO)2xC60'
_chemical_formula_sum 'C98 H72 Cd2 N10 S8'
_chemical_formula_weight 1870.94
_chemical_name_systematic
; 
 ? 
;
_space_group_IT_number 55
_symmetry_cell_setting orthorhombic
_symmetry_space_group_name_Hall '-P 2 2ab'
_symmetry_space_group_name_H-M 'P b a m'
_atom_sites_solution_hydrogens difmap
_atom_sites_solution_primary direct
_atom_sites_solution_secondary difmap
_audit_creation_method SHELXL-97
_cell_angle_alpha 90.00
_cell_angle_beta 90.00
_cell_angle_gamma 90.00
_cell_formula_units_Z 2
_cell_length_a 10.4576(3)
_cell_length_b 17.0583(5)
_cell_length_c 20.9776(5)
_cell_measurement_reflns_used 9493
_cell_measurement_temperature 90(1)
_cell_measurement_theta_max 38.29
_cell_measurement_theta_min 2.28
_cell_volume 3742.17(18)
_computing_cell_refinement 'Bruker SMART'
_computing_data_collection 'Bruker SMART'
_computing_data_reduction 'Bruker SAINT'
_computing_molecular_graphics 'Bruker SHELXTL'
_computing_publication_material 'Bruker SHELXTL'
_computing_structure_refinement 'SHELXL-97 (Sheldrick, 1997)'
_computing_structure_solution 'SHELXS-97 (Sheldrick, 1990)'
_diffrn_ambient_temperature 90(1)
_diffrn_measured_fraction_theta_full 0.973
_diffrn_measured_fraction_theta_max 0.973
_diffrn_measurement_device_type 'CCD area detector'
_diffrn_measurement_method 'phi and omega scans'
_diffrn_radiation_monochromator graphite
_diffrn_radiation_source 'rotating anode'
_diffrn_radiation_type MoK\a
_diffrn_radiation_wavelength 0.71073
_diffrn_reflns_av_R_equivalents 0.0236
_diffrn_reflns_av_sigmaI/netI 0.0104
_diffrn_reflns_limit_h_max 18
_diffrn_reflns_limit_h_min -16
_diffrn_reflns_limit_k_max 24
_diffrn_reflns_limit_k_min -29
_diffrn_reflns_limit_l_max 36
_diffrn_reflns_limit_l_min -36
_diffrn_reflns_number 165581
_diffrn_reflns_theta_full 38.73
_diffrn_reflns_theta_max 38.73
_diffrn_reflns_theta_min 1.94
_exptl_absorpt_coefficient_mu 0.854
_exptl_absorpt_correction_T_max 0.7263
_exptl_absorpt_correction_T_min 0.6747
_exptl_absorpt_correction_type none
_exptl_absorpt_process_details SADABS
_exptl_crystal_colour black
_exptl_crystal_density_diffrn 1.660
_exptl_crystal_density_meas 0
_exptl_crystal_density_method 'not measured'
_exptl_crystal_description parallelepiped
_exptl_crystal_F_000 1908
_exptl_crystal_size_max 0.50
_exptl_crystal_size_mid 0.40
_exptl_crystal_size_min 0.40
_refine_diff_density_max 1.378
_refine_diff_density_min -0.721
_refine_diff_density_rms 0.089
_refine_ls_extinction_method none
_refine_ls_goodness_of_fit_ref 1.036
_refine_ls_hydrogen_treatment mixed
_refine_ls_matrix_type full
_refine_ls_number_parameters 292
_refine_ls_number_reflns 10623
_refine_ls_number_restraints 0
_refine_ls_restrained_S_all 1.036
_refine_ls_R_factor_all 0.0280
_refine_ls_R_factor_gt 0.0237
_refine_ls_shift/su_max 0.002
_refine_ls_shift/su_mean 0.001
_refine_ls_structure_factor_coef Fsqd
_refine_ls_weighting_details 'calc w=1/[\s^2^(Fo^2^)+(0.0335P)^2^+2.1539P] where P=(Fo^2^+2Fc^2^)/3'
_refine_ls_weighting_scheme calc
_refine_ls_wR_factor_gt 0.0649
_refine_ls_wR_factor_ref 0.0681
_reflns_number_gt 9580
_reflns_number_total 10623
_reflns_threshold_expression >2sigma(I)
_cod_data_source_file cg0702481-file002.cif
_cod_data_source_block cds4abs
_cod_depositor_comments
;
The following automatic conversions were performed:

'_symmetry_cell_setting' value 'Orthorhombic' changed to
'orthorhombic' according to
/home/saulius/struct/CIF-dictionaries/cif_core.dic dictionary named
'cif_core.dic' version 2.4.1 from 2010-06-29.

Automatic conversion script
Id: cif_fix_values 1715 2011-07-08 13:25:40Z adriana 
;
_cod_original_cell_volume 3742.2(2)
_cod_original_sg_symbol_H-M Pbam
_cod_original_formula_sum C98H72N10S8Cd2
_cod_database_code 4503080

loop_
_symmetry_equiv_pos_as_xyz
'x, y, z'
'-x, -y, z'
'-x+1/2, y+1/2, -z'
'x+1/2, -y+1/2, -z'
'-x, -y, -z'
'x, y, -z'
'x-1/2, -y-1/2, z'
'-x-1/2, y-1/2, z'

loop_
_atom_site_label
_atom_site_type_symbol
_atom_site_fract_x
_atom_site_fract_y
_atom_site_fract_z
_atom_site_U_iso_or_equiv
_atom_site_adp_type
_atom_site_occupancy
_atom_site_symmetry_multiplicity
_atom_site_calc_flag
_atom_site_refinement_flags
Cd1 Cd 0.5000 0.0000 0.173011(4) 0.01223(2) Uani 1 2 d S
S1 S 0.441701(19) 0.139778(11) 0.203677(10) 0.01298(3) Uani 1 1 d .
S2 S 0.24500(2) 0.014440(12) 0.191202(12) 0.01640(4) Uani 1 1 d .
N1 N 0.19583(7) 0.16130(4) 0.22874(4) 0.01333(11) Uani 1 1 d .
N2 N 0.5000 0.0000 0.06137(5) 0.01377(16) Uani 1 2 d S
N3 N 1.04155(19) 0.22895(10) 0.0000 0.0359(3) Uani 1 2 d S
N4 N 0.91583(14) 0.09806(9) 0.0000 0.0276(2) Uani 1 2 d S
C1 C 0.28380(7) 0.10985(4) 0.20945(4) 0.01185(11) Uani 1 1 d .
C2 C 0.23009(8) 0.24209(5) 0.24705(5) 0.01748(14) Uani 1 1 d .
H2A H 0.3116 0.2412 0.2710 0.021 Uiso 1 1 calc R
H2B H 0.1632 0.2633 0.2756 0.021 Uiso 1 1 calc R
C3 C 0.24421(9) 0.29593(5) 0.18951(6) 0.02163(16) Uani 1 1 d .
H3A H 0.2620 0.3494 0.2040 0.032 Uiso 1 1 calc R
H3B H 0.1648 0.2955 0.1647 0.032 Uiso 1 1 calc R
H3C H 0.3149 0.2775 0.1628 0.032 Uiso 1 1 calc R
C4 C 0.05889(8) 0.14198(5) 0.23247(4) 0.01608(13) Uani 1 1 d .
H4A H 0.0404 0.0979 0.2032 0.019 Uiso 1 1 calc R
H4B H 0.0083 0.1878 0.2182 0.019 Uiso 1 1 calc R
C5 C 0.01773(10) 0.11954(7) 0.29957(6) 0.02459(19) Uani 1 1 d .
H5A H -0.0743 0.1088 0.3000 0.037 Uiso 1 1 calc R
H5B H 0.0367 0.1628 0.3288 0.037 Uiso 1 1 calc R
H5C H 0.0643 0.0725 0.3131 0.037 Uiso 1 1 calc R
C6 C 0.52959(18) -0.07749(10) 0.03696(8) 0.0158(3) Uani 0.50 1 d P
H6A H 0.4678 -0.1146 0.0523 0.019 Uiso 0.50 1 d PR
H6B H 0.6122 -0.0931 0.0523 0.019 Uiso 0.50 1 d PR
C7 C 0.58741(17) 0.05899(10) 0.03693(8) 0.0156(3) Uani 0.50 1 d P
H7A H 0.6721 0.0481 0.0523 0.019 Uiso 0.50 1 d PR
H7B H 0.5627 0.1098 0.0523 0.019 Uiso 0.50 1 d PR
C8 C 0.36490(16) 0.02195(11) 0.03696(8) 0.0152(2) Uani 0.50 1 d P
H8A H 0.3411 0.0728 0.0525 0.018 Uiso 0.50 1 d PR
H8B H 0.3039 -0.0155 0.0525 0.018 Uiso 0.50 1 d PR
C9 C 0.9023(3) 0.24342(17) 0.0000 0.0631(8) Uani 1 2 d S
H9B H 0.8791 0.2732 0.0371 0.076 Uiso 0.50 1 d PR
C10 C 0.8276(2) 0.16555(16) 0.0000 0.0558(7) Uani 1 2 d S
H10A H 0.7737 0.1631 0.0370 0.067 Uiso 0.50 1 d PR
C11 C 1.06892(17) 0.18327(10) 0.05770(8) 0.0436(3) Uani 1 1 d .
H11A H 1.0430 0.2137 0.0958 0.052 Uiso 1 1 calc R
H11B H 1.1620 0.1733 0.0606 0.052 Uiso 1 1 calc R
C12 C 0.99635(16) 0.10437(11) 0.05661(8) 0.0426(4) Uani 1 1 d .
H12A H 1.0586 0.0607 0.0571 0.051 Uiso 1 1 calc R
H12B H 0.9425 0.1000 0.0953 0.051 Uiso 1 1 calc R
C13 C 0.83531(11) 0.03265(7) 0.5000 0.01532(18) Uani 1 2 d S
C14 C 0.56229(9) 0.01414(5) 0.66537(4) 0.01514(13) Uani 1 1 d .
C15 C 0.81907(8) -0.01654(5) 0.55604(4) 0.01547(13) Uani 1 1 d .
C16 C 0.64161(8) -0.11183(5) 0.62380(4) 0.01546(13) Uani 1 1 d .
C17 C 0.70849(8) 0.09277(5) 0.39037(4) 0.01515(13) Uani 1 1 d .
C18 C 0.66630(8) -0.03552(5) 0.64409(4) 0.01520(13) Uani 1 1 d .
C19 C 0.78899(11) 0.10925(7) 0.5000 0.01549(18) Uani 1 2 d S
C20 C 0.79326(8) -0.09582(5) 0.53467(4) 0.01562(13) Uani 1 1 d .
C21 C 0.70624(8) -0.14244(5) 0.56773(4) 0.01564(13) Uani 1 1 d .
C22 C 0.72439(8) 0.13998(5) 0.44403(4) 0.01542(13) Uani 1 1 d .
C23 C 0.61571(8) -0.19100(5) 0.53322(4) 0.01552(13) Uani 1 1 d .
C24 C 0.75684(8) 0.01290(5) 0.60954(4) 0.01522(13) Uani 1 1 d .
C25 C 0.58847(9) 0.09353(5) 0.64412(4) 0.01526(13) Uani 1 1 d .
C26 C 0.49515(8) -0.19040(5) 0.56771(4) 0.01535(13) Uani 1 1 d .
C27 C 0.51127(8) -0.14129(5) 0.62366(4) 0.01535(13) Uani 1 1 d .
C28 C 0.62035(8) 0.18980(5) 0.46530(4) 0.01543(13) Uani 1 1 d .

loop_
_atom_site_aniso_label
_atom_site_aniso_U_11
_atom_site_aniso_U_22
_atom_site_aniso_U_33
_atom_site_aniso_U_23
_atom_site_aniso_U_13
_atom_site_aniso_U_12
Cd1 0.01359(4) 0.01031(3) 0.01280(4) 0.000 0.000 0.00366(2)
S1 0.01052(7) 0.00967(7) 0.01874(8) -0.00038(6) 0.00116(6) 0.00039(5)
S2 0.01279(8) 0.01010(7) 0.02632(10) -0.00247(7) -0.00183(7) -0.00015(6)
N1 0.0108(2) 0.0103(2) 0.0189(3) -0.0004(2) 0.0012(2) 0.00111(19)
N2 0.0163(4) 0.0116(4) 0.0134(4) 0.000 0.000 0.0005(3)
N3 0.0412(9) 0.0306(7) 0.0359(8) 0.000 0.000 -0.0018(6)
N4 0.0255(6) 0.0336(7) 0.0235(5) 0.000 0.000 -0.0001(5)
C1 0.0115(3) 0.0099(3) 0.0142(3) 0.0002(2) -0.0004(2) 0.0010(2)
C2 0.0156(3) 0.0114(3) 0.0254(4) -0.0038(3) 0.0018(3) 0.0016(2)
C3 0.0160(3) 0.0128(3) 0.0361(5) 0.0045(3) 0.0002(3) 0.0017(3)
C4 0.0107(3) 0.0158(3) 0.0217(3) 0.0029(3) 0.0006(2) 0.0016(2)
C5 0.0167(4) 0.0315(5) 0.0256(4) 0.0080(4) 0.0047(3) 0.0004(3)
C6 0.0212(7) 0.0124(6) 0.0139(6) 0.0001(5) -0.0004(5) 0.0037(5)
C7 0.0171(6) 0.0157(6) 0.0140(6) -0.0006(5) -0.0008(5) -0.0031(5)
C8 0.0127(6) 0.0189(6) 0.0139(6) -0.0005(5) 0.0004(5) 0.0025(5)
C9 0.0468(13) 0.0386(12) 0.104(2) 0.000 0.000 0.0120(11)
C10 0.0302(10) 0.0496(13) 0.087(2) 0.000 0.000 0.0092(9)
C11 0.0502(8) 0.0425(7) 0.0381(7) 0.0020(6) -0.0117(6) -0.0148(7)
C12 0.0521(9) 0.0438(8) 0.0321(6) 0.0109(6) -0.0153(6) -0.0156(6)
C13 0.0099(4) 0.0175(5) 0.0185(5) 0.000 0.000 -0.0015(3)
C14 0.0180(3) 0.0167(3) 0.0107(3) -0.0004(2) -0.0016(2) -0.0003(3)
C15 0.0109(3) 0.0174(3) 0.0181(3) 0.0003(3) -0.0028(2) 0.0009(2)
C16 0.0175(3) 0.0145(3) 0.0144(3) 0.0036(2) -0.0029(2) 0.0022(2)
C17 0.0155(3) 0.0147(3) 0.0152(3) 0.0024(2) 0.0036(2) -0.0029(2)
C18 0.0167(3) 0.0164(3) 0.0126(3) 0.0017(2) -0.0039(2) 0.0010(2)
C19 0.0128(4) 0.0142(4) 0.0195(5) 0.000 0.000 -0.0047(3)
C20 0.0124(3) 0.0155(3) 0.0190(3) 0.0008(3) -0.0016(2) 0.0040(2)
C21 0.0161(3) 0.0121(3) 0.0187(3) 0.0025(2) -0.0025(3) 0.0045(2)
C22 0.0147(3) 0.0129(3) 0.0187(3) 0.0023(2) 0.0022(2) -0.0045(2)
C23 0.0186(3) 0.0087(3) 0.0192(3) 0.0015(2) -0.0003(3) 0.0032(2)
C24 0.0131(3) 0.0167(3) 0.0159(3) -0.0001(2) -0.0044(2) -0.0003(2)
C25 0.0190(3) 0.0145(3) 0.0123(3) -0.0033(2) -0.0017(2) -0.0015(3)
C26 0.0192(3) 0.0086(3) 0.0182(3) 0.0033(2) -0.0001(3) -0.0002(2)
C27 0.0194(3) 0.0125(3) 0.0141(3) 0.0045(2) -0.0007(2) -0.0001(2)
C28 0.0185(3) 0.0089(3) 0.0189(3) 0.0014(2) 0.0006(3) -0.0035(2)

loop_
_atom_type_symbol
_atom_type_description
_atom_type_scat_dispersion_real
_atom_type_scat_dispersion_imag
_atom_type_scat_source
C C 0.0033 0.0016 'International Tables Vol C Tables 4.2.6.8 and 6.1.1.4'
H H 0.0000 0.0000 'International Tables Vol C Tables 4.2.6.8 and 6.1.1.4'
N N 0.0061 0.0033 'International Tables Vol C Tables 4.2.6.8 and 6.1.1.4'
S S 0.1246 0.1234 'International Tables Vol C Tables 4.2.6.8 and 6.1.1.4'
Cd Cd -0.8075 1.2024 'International Tables Vol C Tables 4.2.6.8 and 6.1.1.4'

loop_
_geom_angle_atom_site_label_1
_geom_angle_atom_site_label_2
_geom_angle_atom_site_label_3
_geom_angle
_geom_angle_site_symmetry_1
_geom_angle_site_symmetry_3
N2 Cd1 S1 104.649(5) . .
N2 Cd1 S1 104.649(5) . 2_655
S1 Cd1 S1 150.702(10) . 2_655
N2 Cd1 S2 98.111(6) . 2_655
S1 Cd1 S2 106.616(6) . 2_655
S1 Cd1 S2 69.064(6) 2_655 2_655
N2 Cd1 S2 98.110(6) . .
S1 Cd1 S2 69.066(6) . .
S1 Cd1 S2 106.615(6) 2_655 .
S2 Cd1 S2 163.779(11) 2_655 .
C1 S1 Cd1 88.27(3) . .
C1 S2 Cd1 83.40(3) . .
C1 N1 C4 122.67(7) . .
C1 N1 C2 121.74(7) . .
C4 N1 C2 115.59(7) . .
C6 N2 C6 138.66(15) 2_655 .
C6 N2 C7 51.58(10) 2_655 .
C6 N2 C7 111.85(11) . .
C6 N2 C7 111.86(11) 2_655 2_655
C6 N2 C7 51.58(10) . 2_655
C7 N2 C7 138.67(15) . 2_655
C6 N2 C8 57.89(10) 2_655 .
C6 N2 C8 107.34(11) . .
C7 N2 C8 106.84(10) . .
C7 N2 C8 58.46(10) 2_655 .
C6 N2 C8 107.34(11) 2_655 2_655
C6 N2 C8 57.89(10) . 2_655
C7 N2 C8 58.46(10) . 2_655
C7 N2 C8 106.84(10) 2_655 2_655
C8 N2 C8 141.38(14) . 2_655
C6 N2 Cd1 110.67(8) 2_655 .
C6 N2 Cd1 110.67(8) . .
C7 N2 Cd1 110.66(8) . .
C7 N2 Cd1 110.66(8) 2_655 .
C8 N2 Cd1 109.31(7) . .
C8 N2 Cd1 109.31(7) 2_655 .
C11 N3 C11 111.11(18) . 6
C11 N3 C9 106.32(13) . .
C11 N3 C9 106.32(13) 6 .
C12 N4 C12 108.88(17) . 6
C12 N4 C10 107.65(12) . .
C12 N4 C10 107.65(12) 6 .
N1 C1 S2 121.81(6) . .
N1 C1 S1 118.98(6) . .
S2 C1 S1 119.21(4) . .
N1 C2 C3 112.36(8) . .
N1 C4 C5 112.39(8) . .
C7 C6 C8 124.89(16) 2_655 2_655
C7 C6 N2 64.28(11) 2_655 .
C8 C6 N2 64.43(10) 2_655 .
C7 C6 C6 89.98(11) 2_655 6
C8 C6 C6 90.00(9) 2_655 6
N2 C6 C6 110.67(8) . 6
C7 C6 C7 50.79(13) 2_655 5_655
C8 C6 C7 111.18(13) 2_655 5_655
N2 C6 C7 89.96(10) . 5_655
C6 C6 C7 39.19(7) 6 5_655
C6 C7 N2 64.13(11) 2_655 .
C6 C7 C8 124.33(16) 2_655 2_655
N2 C7 C8 64.04(10) . 2_655
C6 C7 C7 90.03(11) 2_655 6
N2 C7 C7 110.66(8) . 6
C8 C7 C7 90.02(9) 2_655 6
C6 C7 C6 50.84(13) 2_655 5_655
N2 C7 C6 89.88(10) . 5_655
C8 C7 C6 110.89(12) 2_655 5_655
C7 C7 C6 39.19(7) 6 5_655
C6 C8 C7 110.78(14) 2_655 2_655
C6 C8 N2 57.68(9) 2_655 .
C7 C8 N2 57.50(9) 2_655 .
C6 C8 C8 90.00(9) 2_655 6
C7 C8 C8 89.98(9) 2_655 6
N2 C8 C8 109.31(7) . 6
N3 C9 C10 110.9(2) . .
N4 C10 C9 110.80(19) . .
N3 C11 C12 110.76(13) . .
N4 C12 C11 111.07(13) . .
C19 C13 C15 120.03(6) . .
C19 C13 C15 120.03(6) . 6_556
C15 C13 C15 107.87(11) . 6_556
C14 C14 C18 120.07(10) 2_655 .
C14 C14 C25 120.04(10) 2_655 .
C18 C14 C25 108.01(8) . .
C24 C15 C20 119.93(8) . .
C24 C15 C13 119.90(8) . .
C20 C15 C13 108.06(8) . .
C18 C16 C27 119.84(8) . .
C18 C16 C21 119.76(8) . .
C27 C16 C21 108.08(7) . .
C22 C17 C24 119.94(8) . 6_556
C22 C17 C25 120.10(8) . 6_556
C24 C17 C25 108.08(7) 6_556 6_556
C16 C18 C14 120.06(8) . .
C16 C18 C24 120.02(8) . .
C14 C18 C24 108.12(7) . .
C13 C19 C22 120.01(6) . 6_556
C13 C19 C22 120.01(6) . .
C22 C19 C22 107.87(11) 6_556 .
C21 C20 C15 120.00(8) . .
C21 C20 C20 119.85(5) . 6_556
C15 C20 C20 108.00(5) . 6_556
C20 C21 C16 120.10(8) . .
C20 C21 C23 120.22(8) . .
C16 C21 C23 107.78(8) . .
C17 C22 C28 119.82(8) . .
C17 C22 C19 119.98(8) . .
C28 C22 C19 108.15(8) . .
C23 C23 C21 119.92(5) 6_556 .
C23 C23 C26 119.85(5) 6_556 .
C21 C23 C26 108.27(7) . .
C15 C24 C17 120.15(8) . 6_556
C15 C24 C18 120.19(8) . .
C17 C24 C18 107.83(8) 6_556 .
C27 C25 C17 120.03(8) 2_655 6_556
C27 C25 C14 119.97(8) 2_655 .
C17 C25 C14 107.97(7) 6_556 .
C28 C26 C23 120.32(8) 5_656 .
C28 C26 C27 119.91(8) 5_656 .
C23 C26 C27 107.80(7) . .
C25 C27 C16 120.01(8) 2_655 .
C25 C27 C26 120.01(8) 2_655 .
C16 C27 C26 108.07(7) . .
C26 C28 C22 120.12(8) 5_656 .
C26 C28 C28 119.83(5) 5_656 6_556
C22 C28 C28 107.92(5) . 6_556

loop_
_geom_bond_atom_site_label_1
_geom_bond_atom_site_label_2
_geom_bond_distance
_geom_bond_site_symmetry_2
Cd1 N2 2.3419(11) .
Cd1 S1 2.5438(2) .
Cd1 S1 2.5438(2) 2_655
Cd1 S2 2.7050(2) 2_655
Cd1 S2 2.7051(2) .
S1 C1 1.7326(8) .
S2 C1 1.7204(8) .
N1 C1 1.3343(10) .
N1 C4 1.4716(11) .
N1 C2 1.4749(11) .
N2 C6 1.4510(17) 2_655
N2 C6 1.4510(17) .
N2 C7 1.4529(17) .
N2 C7 1.4529(17) 2_655
N2 C8 1.5488(17) .
N2 C8 1.5488(17) 2_655
N3 C11 1.4677(18) .
N3 C11 1.4678(18) 6
N3 C9 1.477(3) .
N4 C12 1.4598(16) .
N4 C12 1.4598(16) 6
N4 C10 1.476(3) .
C2 C3 1.5239(14) .
C4 C5 1.5209(14) .
C6 C7 1.263(2) 2_655
C6 C8 1.454(3) 2_655
C6 C6 1.551(3) 6
C6 C7 2.000(2) 5_655
C7 C6 1.263(2) 2_655
C7 C8 1.468(2) 2_655
C7 C7 1.549(3) 6
C7 C6 2.000(2) 5_655
C8 C6 1.454(3) 2_655
C8 C7 1.468(2) 2_655
C8 C8 1.551(3) 6
C9 C10 1.541(4) .
C11 C12 1.545(2) .
C13 C19 1.3935(18) .
C13 C15 1.4543(12) .
C13 C15 1.4544(12) 6_556
C14 C14 1.3892(18) 2_655
C14 C18 1.4491(13) .
C14 C25 1.4518(12) .
C15 C24 1.3911(13) .
C15 C20 1.4501(12) .
C16 C18 1.3936(12) .
C16 C27 1.4527(12) .
C16 C21 1.4536(13) .
C17 C22 1.3939(12) .
C17 C24 1.4532(12) 6_556
C17 C25 1.4489(13) 6_556
C18 C24 1.4506(13) .
C19 C22 1.4525(12) 6_556
C19 C22 1.4526(12) .
C20 C21 1.3933(13) .
C20 C20 1.4547(18) 6_556
C21 C23 1.4514(12) .
C22 C28 1.4509(12) .
C23 C23 1.3938(18) 6_556
C23 C26 1.4537(12) .
C24 C17 1.4533(12) 6_556
C25 C27 1.3913(13) 2_655
C25 C17 1.4489(13) 6_556
C26 C28 1.3923(12) 5_656
C26 C27 1.4519(13) .
C27 C25 1.3914(13) 2_655
C28 C26 1.3923(12) 5_656
C28 C28 1.4557(18) 6_556

loop_
_geom_torsion_atom_site_label_1
_geom_torsion_atom_site_label_2
_geom_torsion_atom_site_label_3
_geom_torsion_atom_site_label_4
_geom_torsion
_geom_torsion_site_symmetry_1
_geom_torsion_site_symmetry_4
N2 Cd1 S1 C1 94.59(3) . .
S1 Cd1 S1 C1 -85.41(3) 2_655 .
S2 Cd1 S1 C1 -162.10(3) 2_655 .
S2 Cd1 S1 C1 1.38(3) . .
N2 Cd1 S2 C1 -104.05(3) . .
S1 Cd1 S2 C1 -1.40(3) . .
S1 Cd1 S2 C1 147.95(3) 2_655 .
S2 Cd1 S2 C1 75.96(3) 2_655 .
S1 Cd1 N2 C6 1.17(8) . 2_655
S1 Cd1 N2 C6 -178.83(8) 2_655 2_655
S2 Cd1 N2 C6 -108.45(8) 2_655 2_655
S2 Cd1 N2 C6 71.55(8) . 2_655
S1 Cd1 N2 C6 -178.83(8) . .
S1 Cd1 N2 C6 1.17(8) 2_655 .
S2 Cd1 N2 C6 71.55(8) 2_655 .
S2 Cd1 N2 C6 -108.45(8) . .
S1 Cd1 N2 C7 56.59(8) . .
S1 Cd1 N2 C7 -123.41(8) 2_655 .
S2 Cd1 N2 C7 -53.03(8) 2_655 .
S2 Cd1 N2 C7 126.97(8) . .
S1 Cd1 N2 C7 -123.41(8) . 2_655
S1 Cd1 N2 C7 56.59(8) 2_655 2_655
S2 Cd1 N2 C7 126.97(8) 2_655 2_655
S2 Cd1 N2 C7 -53.03(8) . 2_655
S1 Cd1 N2 C8 -60.81(7) . .
S1 Cd1 N2 C8 119.19(7) 2_655 .
S2 Cd1 N2 C8 -170.43(7) 2_655 .
S2 Cd1 N2 C8 9.57(7) . .
S1 Cd1 N2 C8 119.19(7) . 2_655
S1 Cd1 N2 C8 -60.81(7) 2_655 2_655
S2 Cd1 N2 C8 9.57(7) 2_655 2_655
S2 Cd1 N2 C8 -170.43(7) . 2_655
C4 N1 C1 S2 -3.50(11) . .
C2 N1 C1 S2 177.28(6) . .
C4 N1 C1 S1 177.38(6) . .
C2 N1 C1 S1 -1.84(11) . .
Cd1 S2 C1 N1 -176.93(7) . .
Cd1 S2 C1 S1 2.19(4) . .
Cd1 S1 C1 N1 176.83(6) . .
Cd1 S1 C1 S2 -2.32(5) . .
C1 N1 C2 C3 81.90(10) . .
C4 N1 C2 C3 -97.38(9) . .
C1 N1 C4 C5 97.74(10) . .
C2 N1 C4 C5 -83.00(10) . .
C6 N2 C6 C7 -79.50(10) 2_655 2_655
C7 N2 C6 C7 -135.61(16) . 2_655
C8 N2 C6 C7 -18.71(13) . 2_655
C8 N2 C6 C7 -159.10(15) 2_655 2_655
Cd1 N2 C6 C7 100.50(10) . 2_655
C6 N2 C6 C8 79.60(9) 2_655 2_655
C7 N2 C6 C8 23.50(13) . 2_655
C7 N2 C6 C8 159.10(15) 2_655 2_655
C8 N2 C6 C8 140.39(14) . 2_655
Cd1 N2 C6 C8 -100.40(9) . 2_655
C6 N2 C6 C6 0.0 2_655 6
C7 N2 C6 C6 -56.10(10) . 6
C7 N2 C6 C6 79.50(10) 2_655 6
C8 N2 C6 C6 60.79(9) . 6
C8 N2 C6 C6 -79.60(9) 2_655 6
Cd1 N2 C6 C6 180.0 . 6
C6 N2 C6 C7 -34.04(6) 2_655 5_655
C7 N2 C6 C7 -90.14(12) . 5_655
C7 N2 C6 C7 45.47(12) 2_655 5_655
C8 N2 C6 C7 26.75(12) . 5_655
C8 N2 C6 C7 -113.64(12) 2_655 5_655
Cd1 N2 C6 C7 145.96(6) . 5_655
C6 N2 C7 C6 135.59(16) . 2_655
C7 N2 C7 C6 79.49(10) 2_655 2_655
C8 N2 C7 C6 18.40(13) . 2_655
C8 N2 C7 C6 158.94(15) 2_655 2_655
Cd1 N2 C7 C6 -100.51(10) . 2_655
C6 N2 C7 C8 -158.94(15) 2_655 2_655
C6 N2 C7 C8 -23.34(13) . 2_655
C7 N2 C7 C8 -79.44(9) 2_655 2_655
C8 N2 C7 C8 -140.54(14) . 2_655
Cd1 N2 C7 C8 100.56(9) . 2_655
C6 N2 C7 C7 -79.49(10) 2_655 6
C6 N2 C7 C7 56.10(10) . 6
C7 N2 C7 C7 0.0 2_655 6
C8 N2 C7 C7 -61.09(9) . 6
C8 N2 C7 C7 79.44(9) 2_655 6
Cd1 N2 C7 C7 180.0 . 6
C6 N2 C7 C6 -45.51(12) 2_655 5_655
C6 N2 C7 C6 90.09(12) . 5_655
C7 N2 C7 C6 33.99(6) 2_655 5_655
C8 N2 C7 C6 -27.11(11) . 5_655
C8 N2 C7 C6 113.43(11) 2_655 5_655
Cd1 N2 C7 C6 -146.01(6) . 5_655
C6 N2 C8 C6 -137.11(16) . 2_655
C7 N2 C8 C6 -16.98(12) . 2_655
C7 N2 C8 C6 -154.26(14) 2_655 2_655
C8 N2 C8 C6 -77.19(9) 2_655 2_655
Cd1 N2 C8 C6 102.81(9) . 2_655
C6 N2 C8 C7 154.26(14) 2_655 2_655
C6 N2 C8 C7 17.16(12) . 2_655
C7 N2 C8 C7 137.29(16) . 2_655
C8 N2 C8 C7 77.07(9) 2_655 2_655
Cd1 N2 C8 C7 -102.93(9) . 2_655
C6 N2 C8 C8 77.19(9) 2_655 6
C6 N2 C8 C8 -59.92(9) . 6
C7 N2 C8 C8 60.22(9) . 6
C7 N2 C8 C8 -77.07(9) 2_655 6
C8 N2 C8 C8 0.0 2_655 6
Cd1 N2 C8 C8 180.0 . 6
C11 N3 C9 C10 -59.24(10) . .
C11 N3 C9 C10 59.24(10) 6 .
C12 N4 C10 C9 58.62(10) . .
C12 N4 C10 C9 -58.62(10) 6 .
N3 C9 C10 N4 0.0 . .
C11 N3 C11 C12 -54.5(2) 6 .
C9 N3 C11 C12 60.8(2) . .
C12 N4 C12 C11 59.2(2) 6 .
C10 N4 C12 C11 -57.21(19) . .
N3 C11 C12 N4 -2.6(2) . .
C19 C13 C15 C24 0.22(14) . .
C15 C13 C15 C24 -142.30(7) 6_556 .
C19 C13 C15 C20 142.68(9) . .
C15 C13 C15 C20 0.16(12) 6_556 .
C27 C16 C18 C14 0.39(12) . .
C21 C16 C18 C14 138.14(8) . .
C27 C16 C18 C24 -138.15(8) . .
C21 C16 C18 C24 -0.40(12) . .
C14 C14 C18 C16 -0.24(10) 2_655 .
C25 C14 C18 C16 -143.03(8) . .
C14 C14 C18 C24 142.66(6) 2_655 .
C25 C14 C18 C24 -0.14(9) . .
C15 C13 C19 C22 -0.02(15) . 6_556
C15 C13 C19 C22 138.00(9) 6_556 6_556
C15 C13 C19 C22 -137.99(9) . .
C15 C13 C19 C22 0.02(15) 6_556 .
C24 C15 C20 C21 -0.03(12) . .
C13 C15 C20 C21 -142.47(9) . .
C24 C15 C20 C20 142.34(7) . 6_556
C13 C15 C20 C20 -0.10(8) . 6_556
C15 C20 C21 C16 -0.25(12) . .
C20 C20 C21 C16 -138.22(6) 6_556 .
C15 C20 C21 C23 138.01(8) . .
C20 C20 C21 C23 0.04(9) 6_556 .
C18 C16 C21 C20 0.46(12) . .
C27 C16 C21 C20 142.62(8) . .
C18 C16 C21 C23 -142.37(8) . .
C27 C16 C21 C23 -0.22(9) . .
C24 C17 C22 C28 -138.31(8) 6_556 .
C25 C17 C22 C28 0.10(12) 6_556 .
C24 C17 C22 C19 -0.14(12) 6_556 .
C25 C17 C22 C19 138.26(9) 6_556 .
C13 C19 C22 C17 0.16(14) . .
C22 C19 C22 C17 -142.31(7) 6_556 .
C13 C19 C22 C28 142.64(9) . .
C22 C19 C22 C28 0.17(12) 6_556 .
C20 C21 C23 C23 -0.04(9) . 6_556
C16 C21 C23 C23 142.74(5) . 6_556
C20 C21 C23 C26 -142.66(8) . .
C16 C21 C23 C26 0.11(9) . .
C20 C15 C24 C17 -138.29(8) . 6_556
C13 C15 C24 C17 -0.24(13) . 6_556
C20 C15 C24 C18 0.09(12) . .
C13 C15 C24 C18 138.14(9) . .
C16 C18 C24 C15 0.12(12) . .
C14 C18 C24 C15 -142.80(8) . .
C16 C18 C24 C17 143.02(8) . 6_556
C14 C18 C24 C17 0.10(9) . 6_556
C14 C14 C25 C27 -0.09(10) 2_655 2_655
C18 C14 C25 C27 142.71(8) . 2_655
C14 C14 C25 C17 -142.69(6) 2_655 6_556
C18 C14 C25 C17 0.12(9) . 6_556
C23 C23 C26 C28 -0.02(9) 6_556 5_656
C21 C23 C26 C28 142.64(8) . 5_656
C23 C23 C26 C27 -142.63(5) 6_556 .
C21 C23 C26 C27 0.03(9) . .
C18 C16 C27 C25 -0.40(12) . 2_655
C21 C16 C27 C25 -142.52(8) . 2_655
C18 C16 C27 C26 142.36(8) . .
C21 C16 C27 C26 0.24(9) . .
C28 C26 C27 C25 -0.19(12) 5_656 2_655
C23 C26 C27 C25 142.59(8) . 2_655
C28 C26 C27 C16 -142.95(8) 5_656 .
C23 C26 C27 C16 -0.17(9) . .
C17 C22 C28 C26 0.08(12) . 5_656
C19 C22 C28 C26 -142.47(8) . 5_656
C17 C22 C28 C28 142.45(6) . 6_556
C19 C22 C28 C28 -0.11(7) . 6_556
